data_4066629
loop_
_publ_author_name
'Chen, Dafa'
'Zhang, Xi'
'Xu, Shansheng'
'Song, Haibin'
'Wang, Baiquan'

_publ_section_title
;
 Pyridyl-Substituted Indenyl Ruthenium Complexes: Synthesis, Structures,
 and Reactivities
;
_journal_issue 15
_journal_name_full Organometallics
_journal_page_first 3418
_journal_paper_doi 10.1021/om100556y
_journal_volume 29
_journal_year 2010
_chemical_formula_sum 'C23 H9 N O9 Ru3'
_chemical_formula_weight 746.52
_chemical_name_systematic
; 
 ? 
;
_space_group_IT_number 2
_symmetry_cell_setting triclinic
_symmetry_space_group_name_Hall '-P 1'
_symmetry_space_group_name_H-M 'P -1'
_atom_sites_solution_hydrogens geom
_atom_sites_solution_primary direct
_atom_sites_solution_secondary difmap
_audit_creation_method SHELXL-97
_cell_angle_alpha 87.708(2)
_cell_angle_beta 74.862(2)
_cell_angle_gamma 78.775(2)
_cell_formula_units_Z 2
_cell_length_a 9.3755(14)
_cell_length_b 11.0167(17)
_cell_length_c 12.1641(19)
_cell_measurement_reflns_used 4554
_cell_measurement_temperature 294(2)
_cell_measurement_theta_max 27.13
_cell_measurement_theta_min 2.49
_cell_volume 1189.5(3)
_computing_cell_refinement 'Bruker SMART'
_computing_data_collection 'Bruker SMART'
_computing_data_reduction 'Bruker SAINT'
_computing_molecular_graphics 'Bruker SHELXTL'
_computing_publication_material 'Bruker SHELXTL'
_computing_structure_refinement 'SHELXL-97 (Sheldrick, 1997)'
_computing_structure_solution 'SHELXS-97 (Sheldrick, 1990)'
_diffrn_ambient_temperature 294(2)
_diffrn_measured_fraction_theta_full 0.992
_diffrn_measured_fraction_theta_max 0.992
_diffrn_measurement_device_type 'CCD area detector'
_diffrn_measurement_method 'phi and omega scans'
_diffrn_radiation_monochromator graphite
_diffrn_radiation_source 'fine-focus sealed tube'
_diffrn_radiation_type MoK\a
_diffrn_radiation_wavelength 0.71073
_diffrn_reflns_av_R_equivalents 0.0194
_diffrn_reflns_av_sigmaI/netI 0.0327
_diffrn_reflns_limit_h_max 10
_diffrn_reflns_limit_h_min -11
_diffrn_reflns_limit_k_max 13
_diffrn_reflns_limit_k_min -13
_diffrn_reflns_limit_l_max 14
_diffrn_reflns_limit_l_min -11
_diffrn_reflns_number 6025
_diffrn_reflns_theta_full 25.01
_diffrn_reflns_theta_max 25.01
_diffrn_reflns_theta_min 2.29
_exptl_absorpt_coefficient_mu 1.934
_exptl_absorpt_correction_T_max 1.000000
_exptl_absorpt_correction_T_min 0.704742
_exptl_absorpt_correction_type multi-scan
_exptl_absorpt_process_details SADABS
_exptl_crystal_density_diffrn 2.084
_exptl_crystal_density_meas ?
_exptl_crystal_density_method 'not measured'
_exptl_crystal_F_000 716
_exptl_crystal_size_max 0.28
_exptl_crystal_size_mid 0.24
_exptl_crystal_size_min 0.20
_refine_diff_density_max 0.398
_refine_diff_density_min -0.915
_refine_diff_density_rms 0.122
_refine_ls_extinction_method none
_refine_ls_goodness_of_fit_ref 1.124
_refine_ls_hydrogen_treatment constr
_refine_ls_matrix_type full
_refine_ls_number_parameters 325
_refine_ls_number_reflns 4166
_refine_ls_number_restraints 0
_refine_ls_restrained_S_all 1.124
_refine_ls_R_factor_all 0.0329
_refine_ls_R_factor_gt 0.0262
_refine_ls_shift/su_max 0.001
_refine_ls_shift/su_mean 0.000
_refine_ls_structure_factor_coef Fsqd
_refine_ls_weighting_details 'calc w=1/[\s^2^(Fo^2^)+(0.0358P)^2^+0.1678P] where P=(Fo^2^+2Fc^2^)/3'
_refine_ls_weighting_scheme calc
_refine_ls_wR_factor_gt 0.0645
_refine_ls_wR_factor_ref 0.0699
_reflns_number_gt 3623
_reflns_number_total 4166
_reflns_threshold_expression >2sigma(I)
_cod_data_source_file om100556y_si_001.cif
_cod_data_source_block 050915c
_cod_depositor_comments
;
The following automatic conversions were performed:

'_symmetry_cell_setting' value 'Triclinic' changed to 'triclinic'
according to /home/saulius/struct/CIF-dictionaries/cif_core.dic
dictionary named 'cif_core.dic' version 2.4.1 from
2010-06-29.

'_exptl_absorpt_correction_type' value 'MULTI-SCAN'
changed to 'multi-scan' according to
/home/saulius/struct/CIF-dictionaries/cif_core.dic dictionary named
'cif_core.dic' version 2.4.1 from 2010-06-29.

Automatic conversion script
Id: cif_fix_values 1715 2011-07-08 13:25:40Z adriana 

The following automatic conversions were performed:

'_exptl_crystal_density_meas' value 'NONE' was changed to '?' - the
value is perceived as not measured.

Automatic conversion script
Id: cif_fix_values 3008 2015-01-20 13:52:24Z robertas 
;
_cod_original_sg_symbol_H-M P-1
_cod_database_code 4066629

loop_
_symmetry_equiv_pos_as_xyz
'x, y, z'
'-x, -y, -z'

loop_
_atom_site_label
_atom_site_type_symbol
_atom_site_fract_x
_atom_site_fract_y
_atom_site_fract_z
_atom_site_U_iso_or_equiv
_atom_site_adp_type
_atom_site_occupancy
_atom_site_symmetry_multiplicity
_atom_site_calc_flag
_atom_site_refinement_flags
Ru1 Ru 0.83847(3) 0.76800(3) 0.28220(2) 0.03227(9) Uani 1 1 d .
Ru2 Ru 0.76187(3) 0.76049(2) 0.07403(2) 0.03073(9) Uani 1 1 d .
Ru3 Ru 0.47027(3) 0.73066(3) 0.22522(2) 0.03064(9) Uani 1 1 d .
O1 O 1.1022(3) 0.5538(3) 0.2178(3) 0.0740(10) Uani 1 1 d .
O2 O 1.0336(4) 0.9577(3) 0.1959(4) 0.0895(12) Uani 1 1 d .
O3 O 0.8444(3) 0.4782(2) 0.0964(3) 0.0623(9) Uani 1 1 d .
O4 O 1.0777(4) 0.7902(3) -0.0635(4) 0.0887(13) Uani 1 1 d .
O5 O 0.6337(4) 0.7371(3) -0.1297(3) 0.0635(9) Uani 1 1 d .
O6 O 0.6825(4) 1.0451(3) 0.1073(3) 0.0669(9) Uani 1 1 d .
O7 O 0.3710(4) 0.6245(4) 0.0300(3) 0.0760(10) Uani 1 1 d .
O8 O 0.3671(3) 0.9906(3) 0.1505(3) 0.0655(9) Uani 1 1 d .
O9 O 0.1723(3) 0.7601(3) 0.4074(3) 0.0648(9) Uani 1 1 d .
N1 N 0.5548(3) 0.5507(3) 0.2861(2) 0.0329(6) Uani 1 1 d .
C1 C 1.0035(4) 0.6373(4) 0.2390(3) 0.0454(9) Uani 1 1 d .
C2 C 0.9602(5) 0.8850(4) 0.2266(4) 0.0537(11) Uani 1 1 d .
C3 C 0.8100(4) 0.5825(4) 0.0893(3) 0.0404(9) Uani 1 1 d .
C4 C 0.9632(5) 0.7766(4) -0.0112(4) 0.0494(10) Uani 1 1 d .
C5 C 0.6790(4) 0.7490(3) -0.0523(3) 0.0413(9) Uani 1 1 d .
C6 C 0.7074(4) 0.9398(4) 0.0961(4) 0.0452(9) Uani 1 1 d .
C7 C 0.4067(4) 0.6632(4) 0.1021(3) 0.0427(9) Uani 1 1 d .
C8 C 0.4120(4) 0.8929(4) 0.1764(3) 0.0408(9) Uani 1 1 d .
C9 C 0.2839(4) 0.7427(4) 0.3404(3) 0.0388(9) Uani 1 1 d .
C10 C 0.5839(4) 0.7773(3) 0.3381(3) 0.0334(8) Uani 1 1 d .
C11 C 0.6198(4) 0.8848(4) 0.3796(3) 0.0411(9) Uani 1 1 d .
H11 H 0.5921 0.9657 0.3572 0.049 Uiso 1 1 calc R
C12 C 0.7062(4) 0.8466(4) 0.4619(3) 0.0422(9) Uani 1 1 d .
C13 C 0.7649(5) 0.9162(4) 0.5316(4) 0.0557(11) Uani 1 1 d .
H13 H 0.7513 1.0019 0.5268 0.067 Uiso 1 1 calc R
C14 C 0.8404(5) 0.8543(5) 0.6044(4) 0.0635(13) Uani 1 1 d .
H14 H 0.8769 0.8992 0.6506 0.076 Uiso 1 1 calc R
C15 C 0.8652(5) 0.7253(5) 0.6124(4) 0.0587(12) Uani 1 1 d .
H15 H 0.9169 0.6870 0.6640 0.070 Uiso 1 1 calc R
C16 C 0.8153(4) 0.6539(4) 0.5462(3) 0.0485(10) Uani 1 1 d .
H16 H 0.8345 0.5681 0.5516 0.058 Uiso 1 1 calc R
C17 C 0.7334(4) 0.7136(4) 0.4688(3) 0.0395(9) Uani 1 1 d .
C18 C 0.6607(4) 0.6717(3) 0.3878(3) 0.0319(7) Uani 1 1 d .
C19 C 0.6419(4) 0.5488(3) 0.3607(3) 0.0335(8) Uani 1 1 d .
C20 C 0.7041(5) 0.4362(4) 0.4022(3) 0.0472(10) Uani 1 1 d .
H20 H 0.7653 0.4350 0.4515 0.057 Uiso 1 1 calc R
C21 C 0.6745(5) 0.3271(4) 0.3700(4) 0.0579(12) Uani 1 1 d .
H21 H 0.7148 0.2521 0.3979 0.069 Uiso 1 1 calc R
C22 C 0.5847(5) 0.3299(4) 0.2962(4) 0.0541(11) Uani 1 1 d .
H22 H 0.5645 0.2571 0.2730 0.065 Uiso 1 1 calc R
C23 C 0.5257(5) 0.4421(4) 0.2578(3) 0.0436(9) Uani 1 1 d .
H23 H 0.4626 0.4438 0.2099 0.052 Uiso 1 1 calc R

loop_
_atom_site_aniso_label
_atom_site_aniso_U_11
_atom_site_aniso_U_22
_atom_site_aniso_U_33
_atom_site_aniso_U_23
_atom_site_aniso_U_13
_atom_site_aniso_U_12
Ru1 0.02686(16) 0.03469(17) 0.03808(17) -0.00075(12) -0.01047(12) -0.00960(12)
Ru2 0.02967(16) 0.02958(16) 0.03262(16) 0.00089(12) -0.00517(12) -0.00892(12)
Ru3 0.02460(15) 0.03678(17) 0.03236(16) 0.00047(12) -0.00840(12) -0.00882(12)
O1 0.0417(18) 0.061(2) 0.104(3) -0.0018(19) -0.0067(18) 0.0112(16)
O2 0.082(3) 0.083(3) 0.129(3) 0.030(2) -0.044(2) -0.060(2)
O3 0.063(2) 0.0333(17) 0.077(2) -0.0020(15) 0.0039(17) -0.0071(15)
O4 0.050(2) 0.058(2) 0.132(3) 0.004(2) 0.026(2) -0.0165(16)
O5 0.086(2) 0.074(2) 0.0426(17) 0.0045(15) -0.0258(17) -0.0318(18)
O6 0.066(2) 0.0332(17) 0.102(3) -0.0051(16) -0.0218(19) -0.0109(15)
O7 0.077(2) 0.116(3) 0.0511(19) -0.0114(19) -0.0258(18) -0.041(2)
O8 0.0538(19) 0.0522(19) 0.086(2) 0.0203(17) -0.0175(17) -0.0033(15)
O9 0.0339(16) 0.106(3) 0.0485(18) 0.0030(17) -0.0003(15) -0.0129(16)
N1 0.0306(15) 0.0373(16) 0.0320(15) 0.0025(13) -0.0062(12) -0.0120(13)
C1 0.038(2) 0.051(2) 0.049(2) 0.0046(19) -0.0098(18) -0.0170(19)
C2 0.049(3) 0.052(3) 0.072(3) 0.007(2) -0.029(2) -0.020(2)
C3 0.037(2) 0.040(2) 0.041(2) -0.0015(17) -0.0004(16) -0.0114(17)
C4 0.040(2) 0.035(2) 0.065(3) 0.0045(19) 0.001(2) -0.0109(18)
C5 0.045(2) 0.039(2) 0.037(2) 0.0016(17) -0.0039(18) -0.0119(17)
C6 0.039(2) 0.046(2) 0.053(2) 0.0032(19) -0.0128(18) -0.0125(18)
C7 0.038(2) 0.052(2) 0.040(2) 0.0048(18) -0.0097(17) -0.0146(18)
C8 0.032(2) 0.047(2) 0.045(2) 0.0048(18) -0.0106(17) -0.0112(17)
C9 0.033(2) 0.052(2) 0.037(2) 0.0075(17) -0.0160(18) -0.0130(17)
C10 0.0233(17) 0.040(2) 0.0359(19) -0.0074(16) -0.0043(15) -0.0062(15)
C11 0.035(2) 0.039(2) 0.048(2) -0.0063(17) -0.0088(17) -0.0046(16)
C12 0.034(2) 0.052(2) 0.041(2) -0.0145(18) -0.0076(17) -0.0078(17)
C13 0.048(3) 0.061(3) 0.061(3) -0.025(2) -0.015(2) -0.010(2)
C14 0.046(3) 0.101(4) 0.049(3) -0.028(3) -0.014(2) -0.018(3)
C15 0.046(3) 0.097(4) 0.036(2) -0.009(2) -0.0147(19) -0.014(2)
C16 0.042(2) 0.072(3) 0.035(2) 0.005(2) -0.0128(17) -0.014(2)
C17 0.0286(19) 0.058(2) 0.0319(19) -0.0040(17) -0.0045(15) -0.0112(17)
C18 0.0242(17) 0.041(2) 0.0292(17) 0.0009(15) -0.0033(14) -0.0086(15)
C19 0.0277(18) 0.0391(19) 0.0322(18) 0.0024(15) -0.0031(15) -0.0096(15)
C20 0.054(2) 0.047(2) 0.045(2) 0.0062(18) -0.0197(19) -0.0107(19)
C21 0.074(3) 0.038(2) 0.064(3) 0.012(2) -0.021(2) -0.015(2)
C22 0.070(3) 0.042(2) 0.056(3) 0.003(2) -0.018(2) -0.023(2)
C23 0.050(2) 0.044(2) 0.042(2) 0.0023(18) -0.0111(18) -0.0225(19)

loop_
_atom_type_symbol
_atom_type_description
_atom_type_scat_dispersion_real
_atom_type_scat_dispersion_imag
_atom_type_scat_source
C C 0.0033 0.0016 'International Tables Vol C Tables 4.2.6.8 and 6.1.1.4'
H H 0.0000 0.0000 'International Tables Vol C Tables 4.2.6.8 and 6.1.1.4'
N N 0.0061 0.0033 'International Tables Vol C Tables 4.2.6.8 and 6.1.1.4'
O O 0.0106 0.0060 'International Tables Vol C Tables 4.2.6.8 and 6.1.1.4'
Ru Ru -1.2594 0.8363 'International Tables Vol C Tables 4.2.6.8 and 6.1.1.4'

loop_
_geom_angle_atom_site_label_1
_geom_angle_atom_site_label_2
_geom_angle_atom_site_label_3
_geom_angle
C1 Ru1 C2 91.39(18)
C1 Ru1 C18 102.14(15)
C2 Ru1 C18 163.06(17)
C1 Ru1 C11 161.98(16)
C2 Ru1 C11 103.23(17)
C18 Ru1 C11 61.72(13)
C1 Ru1 C10 133.25(15)
C2 Ru1 C10 133.80(16)
C18 Ru1 C10 37.15(12)
C11 Ru1 C10 36.85(12)
C1 Ru1 C12 130.02(16)
C2 Ru1 C12 102.40(17)
C18 Ru1 C12 61.05(13)
C11 Ru1 C12 36.81(13)
C10 Ru1 C12 61.19(12)
C1 Ru1 C17 100.86(15)
C2 Ru1 C17 130.27(17)
C18 Ru1 C17 37.44(12)
C11 Ru1 C17 61.64(14)
C10 Ru1 C17 62.11(12)
C12 Ru1 C17 36.09(13)
C1 Ru1 Ru2 92.85(13)
C2 Ru1 Ru2 91.83(13)
C18 Ru1 Ru2 97.54(9)
C11 Ru1 Ru2 97.08(10)
C10 Ru1 Ru2 77.03(9)
C12 Ru1 Ru2 133.58(9)
C17 Ru1 Ru2 134.66(9)
C5 Ru2 C3 93.13(16)
C5 Ru2 C4 98.11(18)
C3 Ru2 C4 95.23(16)
C5 Ru2 C6 98.06(16)
C3 Ru2 C6 166.93(16)
C4 Ru2 C6 89.87(16)
C5 Ru2 Ru1 170.45(11)
C3 Ru2 Ru1 84.72(12)
C4 Ru2 Ru1 91.36(14)
C6 Ru2 Ru1 83.13(12)
C5 Ru2 Ru3 88.05(11)
C3 Ru2 Ru3 82.88(11)
C4 Ru2 Ru3 173.66(14)
C6 Ru2 Ru3 90.74(12)
Ru1 Ru2 Ru3 82.456(15)
C8 Ru3 C9 91.49(16)
C8 Ru3 C7 90.38(16)
C9 Ru3 C7 97.65(15)
C8 Ru3 C10 96.44(15)
C9 Ru3 C10 93.11(14)
C7 Ru3 C10 167.11(15)
C8 Ru3 N1 174.37(13)
C9 Ru3 N1 90.98(13)
C7 Ru3 N1 94.31(13)
C10 Ru3 N1 78.37(12)
C8 Ru3 Ru2 81.69(11)
C9 Ru3 Ru2 167.41(11)
C7 Ru3 Ru2 92.98(11)
C10 Ru3 Ru2 77.27(9)
N1 Ru3 Ru2 94.93(7)
C23 N1 C19 118.4(3)
C23 N1 Ru3 125.2(2)
C19 N1 Ru3 116.4(2)
O1 C1 Ru1 176.3(4)
O2 C2 Ru1 178.0(4)
O3 C3 Ru2 177.1(3)
O4 C4 Ru2 176.9(4)
O5 C5 Ru2 176.9(4)
O6 C6 Ru2 176.8(4)
O7 C7 Ru3 179.3(4)
O8 C8 Ru3 175.4(3)
O9 C9 Ru3 174.3(4)
C11 C10 C18 106.4(3)
C11 C10 Ru3 139.7(3)
C18 C10 Ru3 113.7(2)
C11 C10 Ru1 70.4(2)
C18 C10 Ru1 69.61(18)
Ru3 C10 Ru1 120.61(15)
C10 C11 C12 108.9(3)
C10 C11 Ru1 72.8(2)
C12 C11 Ru1 74.0(2)
C10 C11 H11 125.5
C12 C11 H11 125.5
Ru1 C11 H11 119.4
C13 C12 C17 119.1(4)
C13 C12 C11 131.8(4)
C17 C12 C11 109.1(3)
C13 C12 Ru1 124.3(3)
C17 C12 Ru1 72.4(2)
C11 C12 Ru1 69.2(2)
C14 C13 C12 118.8(4)
C14 C13 H13 120.6
C12 C13 H13 120.6
C13 C14 C15 122.2(4)
C13 C14 H14 118.9
C15 C14 H14 118.9
C16 C15 C14 121.8(4)
C16 C15 H15 119.1
C14 C15 H15 119.1
C15 C16 C17 118.8(4)
C15 C16 H16 120.6
C17 C16 H16 120.6
C16 C17 C12 119.4(3)
C16 C17 C18 135.1(4)
C12 C17 C18 105.5(3)
C16 C17 Ru1 125.7(3)
C12 C17 Ru1 71.5(2)
C18 C17 Ru1 67.85(18)
C10 C18 C19 118.1(3)
C10 C18 C17 109.8(3)
C19 C18 C17 131.7(3)
C10 C18 Ru1 73.25(19)
C19 C18 Ru1 123.7(2)
C17 C18 Ru1 74.70(19)
N1 C19 C20 120.2(3)
N1 C19 C18 113.3(3)
C20 C19 C18 126.5(3)
C21 C20 C19 119.9(4)
C21 C20 H20 120.1
C19 C20 H20 120.1
C22 C21 C20 119.6(4)
C22 C21 H21 120.2
C20 C21 H21 120.2
C23 C22 C21 118.7(4)
C23 C22 H22 120.7
C21 C22 H22 120.7
N1 C23 C22 123.2(4)
N1 C23 H23 118.4
C22 C23 H23 118.4

loop_
_geom_bond_atom_site_label_1
_geom_bond_atom_site_label_2
_geom_bond_distance
Ru1 C1 1.874(4)
Ru1 C2 1.876(4)
Ru1 C18 2.239(3)
Ru1 C11 2.256(4)
Ru1 C10 2.287(3)
Ru1 C12 2.320(4)
Ru1 C17 2.332(4)
Ru1 Ru2 2.8151(5)
Ru2 C5 1.913(4)
Ru2 C3 1.937(4)
Ru2 C4 1.940(4)
Ru2 C6 1.952(4)
Ru2 Ru3 2.9393(5)
Ru3 C8 1.884(4)
Ru3 C9 1.919(4)
Ru3 C7 1.970(4)
Ru3 C10 2.078(3)
Ru3 N1 2.164(3)
O1 C1 1.154(5)
O2 C2 1.145(5)
O3 C3 1.137(4)
O4 C4 1.130(5)
O5 C5 1.151(5)
O6 C6 1.144(5)
O7 C7 1.141(5)
O8 C8 1.140(4)
O9 C9 1.133(4)
N1 C23 1.354(5)
N1 C19 1.368(4)
C10 C11 1.436(5)
C10 C18 1.442(5)
C11 C12 1.446(5)
C11 H11 0.9300
C12 C13 1.438(5)
C12 C17 1.441(5)
C13 C14 1.358(6)
C13 H13 0.9300
C14 C15 1.399(7)
C14 H14 0.9300
C15 C16 1.369(6)
C15 H15 0.9300
C16 C17 1.428(5)
C16 H16 0.9300
C17 C18 1.470(5)
C18 C19 1.460(5)
C19 C20 1.398(5)
C20 C21 1.378(6)
C20 H20 0.9300
C21 C22 1.377(6)
C21 H21 0.9300
C22 C23 1.369(6)
C22 H22 0.9300
C23 H23 0.9300

loop_
_geom_torsion_atom_site_label_1
_geom_torsion_atom_site_label_2
_geom_torsion_atom_site_label_3
_geom_torsion_atom_site_label_4
_geom_torsion
C1 Ru1 Ru2 C5 118.2(7)
C2 Ru1 Ru2 C5 -150.3(7)
C18 Ru1 Ru2 C5 15.5(7)
C11 Ru1 Ru2 C5 -46.8(7)
C10 Ru1 Ru2 C5 -15.7(7)
C12 Ru1 Ru2 C5 -41.3(7)
C17 Ru1 Ru2 C5 9.9(7)
C1 Ru1 Ru2 C3 40.79(16)
C2 Ru1 Ru2 C3 132.27(17)
C18 Ru1 Ru2 C3 -61.86(14)
C11 Ru1 Ru2 C3 -124.15(15)
C10 Ru1 Ru2 C3 -93.04(14)
C12 Ru1 Ru2 C3 -118.63(17)
C17 Ru1 Ru2 C3 -67.53(18)
C1 Ru1 Ru2 C4 -54.34(16)
C2 Ru1 Ru2 C4 37.14(18)
C18 Ru1 Ru2 C4 -156.99(15)
C11 Ru1 Ru2 C4 140.72(15)
C10 Ru1 Ru2 C4 171.84(14)
C12 Ru1 Ru2 C4 146.24(18)
C17 Ru1 Ru2 C4 -162.66(17)
C1 Ru1 Ru2 C6 -144.05(17)
C2 Ru1 Ru2 C6 -52.56(18)
C18 Ru1 Ru2 C6 113.30(15)
C11 Ru1 Ru2 C6 51.01(15)
C10 Ru1 Ru2 C6 82.13(15)
C12 Ru1 Ru2 C6 56.53(18)
C17 Ru1 Ru2 C6 107.63(18)
C1 Ru1 Ru2 Ru3 124.29(12)
C2 Ru1 Ru2 Ru3 -144.23(14)
C18 Ru1 Ru2 Ru3 21.63(9)
C11 Ru1 Ru2 Ru3 -40.65(10)
C10 Ru1 Ru2 Ru3 -9.54(9)
C12 Ru1 Ru2 Ru3 -35.14(14)
C17 Ru1 Ru2 Ru3 15.97(14)
C5 Ru2 Ru3 C8 -71.94(16)
C3 Ru2 Ru3 C8 -165.34(17)
C4 Ru2 Ru3 C8 121.6(11)
C6 Ru2 Ru3 C8 26.10(17)
Ru1 Ru2 Ru3 C8 109.08(12)
C5 Ru2 Ru3 C9 -129.7(5)
C3 Ru2 Ru3 C9 136.9(5)
C4 Ru2 Ru3 C9 63.9(12)
C6 Ru2 Ru3 C9 -31.6(5)
Ru1 Ru2 Ru3 C9 51.3(5)
C5 Ru2 Ru3 C7 18.01(16)
C3 Ru2 Ru3 C7 -75.39(16)
C4 Ru2 Ru3 C7 -148.4(11)
C6 Ru2 Ru3 C7 116.05(16)
Ru1 Ru2 Ru3 C7 -160.97(11)
C5 Ru2 Ru3 C10 -170.51(15)
C3 Ru2 Ru3 C10 96.09(15)
C4 Ru2 Ru3 C10 23.0(11)
C6 Ru2 Ru3 C10 -72.47(15)
Ru1 Ru2 Ru3 C10 10.50(10)
C5 Ru2 Ru3 N1 112.61(13)
C3 Ru2 Ru3 N1 19.21(14)
C4 Ru2 Ru3 N1 -53.8(11)
C6 Ru2 Ru3 N1 -149.35(14)
Ru1 Ru2 Ru3 N1 -66.38(8)
C8 Ru3 N1 C23 -160.8(13)
C9 Ru3 N1 C23 83.3(3)
C7 Ru3 N1 C23 -14.5(3)
C10 Ru3 N1 C23 176.2(3)
Ru2 Ru3 N1 C23 -107.9(3)
C8 Ru3 N1 C19 20.5(15)
C9 Ru3 N1 C19 -95.4(2)
C7 Ru3 N1 C19 166.9(2)
C10 Ru3 N1 C19 -2.4(2)
Ru2 Ru3 N1 C19 73.5(2)
C2 Ru1 C1 O1 139(6)
C18 Ru1 C1 O1 -31(6)
C11 Ru1 C1 O1 -6(6)
C10 Ru1 C1 O1 -54(6)
C12 Ru1 C1 O1 31(6)
C17 Ru1 C1 O1 7(6)
Ru2 Ru1 C1 O1 -129(6)
C1 Ru1 C2 O2 -115(12)
C18 Ru1 C2 O2 28(12)
C11 Ru1 C2 O2 54(12)
C10 Ru1 C2 O2 78(12)
C12 Ru1 C2 O2 16(12)
C17 Ru1 C2 O2 -10(12)
Ru2 Ru1 C2 O2 152(12)
C5 Ru2 C3 O3 106(7)
C4 Ru2 C3 O3 7(7)
C6 Ru2 C3 O3 -105(7)
Ru1 Ru2 C3 O3 -84(7)
Ru3 Ru2 C3 O3 -167(7)
C5 Ru2 C4 O4 51(8)
C3 Ru2 C4 O4 145(8)
C6 Ru2 C4 O4 -47(8)
Ru1 Ru2 C4 O4 -130(8)
Ru3 Ru2 C4 O4 -143(7)
C3 Ru2 C5 O5 -31(6)
C4 Ru2 C5 O5 65(6)
C6 Ru2 C5 O5 156(6)
Ru1 Ru2 C5 O5 -108(6)
Ru3 Ru2 C5 O5 -114(6)
C5 Ru2 C6 O6 -111(7)
C3 Ru2 C6 O6 100(7)
C4 Ru2 C6 O6 -13(7)
Ru1 Ru2 C6 O6 78(7)
Ru3 Ru2 C6 O6 161(7)
C8 Ru3 C7 O7 68(37)
C9 Ru3 C7 O7 160(37)
C10 Ru3 C7 O7 -54(38)
N1 Ru3 C7 O7 -109(37)
Ru2 Ru3 C7 O7 -14(37)
C9 Ru3 C8 O8 -18(5)
C7 Ru3 C8 O8 79(5)
C10 Ru3 C8 O8 -112(5)
N1 Ru3 C8 O8 -134(4)
Ru2 Ru3 C8 O8 172(5)
C8 Ru3 C9 O9 -17(3)
C7 Ru3 C9 O9 -108(3)
C10 Ru3 C9 O9 79(3)
N1 Ru3 C9 O9 158(3)
Ru2 Ru3 C9 O9 40(4)
C8 Ru3 C10 C11 0.5(4)
C9 Ru3 C10 C11 -91.3(4)
C7 Ru3 C10 C11 122.0(7)
N1 Ru3 C10 C11 178.3(4)
Ru2 Ru3 C10 C11 80.4(4)
C8 Ru3 C10 C18 -174.4(3)
C9 Ru3 C10 C18 93.8(3)
C7 Ru3 C10 C18 -52.9(7)
N1 Ru3 C10 C18 3.4(2)
Ru2 Ru3 C10 C18 -94.5(2)
C8 Ru3 C10 Ru1 -94.9(2)
C9 Ru3 C10 Ru1 173.23(19)
C7 Ru3 C10 Ru1 26.6(7)
N1 Ru3 C10 Ru1 82.88(18)
Ru2 Ru3 C10 Ru1 -14.97(14)
C1 Ru1 C10 C11 157.2(2)
C2 Ru1 C10 C11 -41.3(3)
C18 Ru1 C10 C11 117.0(3)
C12 Ru1 C10 C11 37.8(2)
C17 Ru1 C10 C11 79.0(2)
Ru2 Ru1 C10 C11 -121.2(2)
C1 Ru1 C10 C18 40.2(3)
C2 Ru1 C10 C18 -158.3(2)
C11 Ru1 C10 C18 -117.0(3)
C12 Ru1 C10 C18 -79.1(2)
C17 Ru1 C10 C18 -37.9(2)
Ru2 Ru1 C10 C18 121.82(19)
C1 Ru1 C10 Ru3 -65.9(3)
C2 Ru1 C10 Ru3 95.6(3)
C18 Ru1 C10 Ru3 -106.2(3)
C11 Ru1 C10 Ru3 136.9(3)
C12 Ru1 C10 Ru3 174.7(2)
C17 Ru1 C10 Ru3 -144.1(2)
Ru2 Ru1 C10 Ru3 15.66(15)
C18 C10 C11 C12 -5.1(4)
Ru3 C10 C11 C12 179.7(3)
Ru1 C10 C11 C12 -65.7(3)
C18 C10 C11 Ru1 60.6(2)
Ru3 C10 C11 Ru1 -114.5(4)
C1 Ru1 C11 C10 -65.9(6)
C2 Ru1 C11 C10 150.7(2)
C18 Ru1 C11 C10 -37.7(2)
C12 Ru1 C11 C10 -116.2(3)
C17 Ru1 C11 C10 -80.4(2)
Ru2 Ru1 C11 C10 57.1(2)
C1 Ru1 C11 C12 50.4(6)
C2 Ru1 C11 C12 -93.1(3)
C18 Ru1 C11 C12 78.5(2)
C10 Ru1 C11 C12 116.2(3)
C17 Ru1 C11 C12 35.8(2)
Ru2 Ru1 C11 C12 173.3(2)
C10 C11 C12 C13 -177.2(4)
Ru1 C11 C12 C13 117.9(4)
C10 C11 C12 C17 3.2(4)
Ru1 C11 C12 C17 -61.7(3)
C10 C11 C12 Ru1 64.9(2)
C1 Ru1 C12 C13 71.0(4)
C2 Ru1 C12 C13 -31.6(4)
C18 Ru1 C12 C13 152.3(4)
C11 Ru1 C12 C13 -127.2(5)
C10 Ru1 C12 C13 -165.0(4)
C17 Ru1 C12 C13 113.7(4)
Ru2 Ru1 C12 C13 -136.3(3)
C1 Ru1 C12 C17 -42.7(3)
C2 Ru1 C12 C17 -145.3(2)
C18 Ru1 C12 C17 38.61(19)
C11 Ru1 C12 C17 119.1(3)
C10 Ru1 C12 C17 81.3(2)
Ru2 Ru1 C12 C17 110.0(2)
C1 Ru1 C12 C11 -161.9(2)
C2 Ru1 C12 C11 95.6(2)
C18 Ru1 C12 C11 -80.5(2)
C10 Ru1 C12 C11 -37.9(2)
C17 Ru1 C12 C11 -119.1(3)
Ru2 Ru1 C12 C11 -9.2(3)
C17 C12 C13 C14 -1.9(6)
C11 C12 C13 C14 178.4(4)
Ru1 C12 C13 C14 -89.7(5)
C12 C13 C14 C15 1.1(7)
C13 C14 C15 C16 0.5(7)
C14 C15 C16 C17 -1.2(6)
C15 C16 C17 C12 0.4(5)
C15 C16 C17 C18 -178.5(4)
C15 C16 C17 Ru1 87.8(4)
C13 C12 C17 C16 1.2(5)
C11 C12 C17 C16 -179.1(3)
Ru1 C12 C17 C16 121.2(3)
C13 C12 C17 C18 -179.6(3)
C11 C12 C17 C18 0.1(4)
Ru1 C12 C17 C18 -59.7(2)
C13 C12 C17 Ru1 -120.0(3)
C11 C12 C17 Ru1 59.7(3)
C1 Ru1 C17 C16 34.7(4)
C2 Ru1 C17 C16 -66.6(4)
C18 Ru1 C17 C16 130.5(5)
C11 Ru1 C17 C16 -149.9(4)
C10 Ru1 C17 C16 168.1(4)
C12 Ru1 C17 C16 -113.4(4)
Ru2 Ru1 C17 C16 139.8(3)
C1 Ru1 C17 C12 148.1(2)
C2 Ru1 C17 C12 46.8(3)
C18 Ru1 C17 C12 -116.1(3)
C11 Ru1 C17 C12 -36.5(2)
C10 Ru1 C17 C12 -78.5(2)
Ru2 Ru1 C17 C12 -106.8(2)
C1 Ru1 C17 C18 -95.8(2)
C2 Ru1 C17 C18 162.9(2)
C11 Ru1 C17 C18 79.6(2)
C10 Ru1 C17 C18 37.61(19)
C12 Ru1 C17 C18 116.1(3)
Ru2 Ru1 C17 C18 9.3(3)
C11 C10 C18 C19 179.2(3)
Ru3 C10 C18 C19 -4.2(4)
Ru1 C10 C18 C19 -119.7(3)
C11 C10 C18 C17 5.2(4)
Ru3 C10 C18 C17 -178.2(2)
Ru1 C10 C18 C17 66.3(2)
C11 C10 C18 Ru1 -61.1(2)
Ru3 C10 C18 Ru1 115.47(19)
C16 C17 C18 C10 175.7(4)
C12 C17 C18 C10 -3.3(4)
Ru1 C17 C18 C10 -65.4(2)
C16 C17 C18 C19 2.8(7)
C12 C17 C18 C19 -176.2(3)
Ru1 C17 C18 C19 121.7(4)
C16 C17 C18 Ru1 -119.0(4)
C12 C17 C18 Ru1 62.1(2)
C1 Ru1 C18 C10 -151.2(2)
C2 Ru1 C18 C10 66.4(6)
C11 Ru1 C18 C10 37.4(2)
C12 Ru1 C18 C10 79.5(2)
C17 Ru1 C18 C10 116.7(3)
Ru2 Ru1 C18 C10 -56.65(19)
C1 Ru1 C18 C19 -38.2(3)
C2 Ru1 C18 C19 179.4(5)
C11 Ru1 C18 C19 150.4(3)
C10 Ru1 C18 C19 113.0(4)
C12 Ru1 C18 C19 -167.5(3)
C17 Ru1 C18 C19 -130.3(4)
Ru2 Ru1 C18 C19 56.4(3)
C1 Ru1 C18 C17 92.1(2)
C2 Ru1 C18 C17 -50.3(6)
C11 Ru1 C18 C17 -79.4(2)
C10 Ru1 C18 C17 -116.7(3)
C12 Ru1 C18 C17 -37.2(2)
Ru2 Ru1 C18 C17 -173.37(19)
C23 N1 C19 C20 2.8(5)
Ru3 N1 C19 C20 -178.5(3)
C23 N1 C19 C18 -177.9(3)
Ru3 N1 C19 C18 0.9(4)
C10 C18 C19 N1 2.2(4)
C17 C18 C19 N1 174.6(3)
Ru1 C18 C19 N1 -85.7(3)
C10 C18 C19 C20 -178.5(3)
C17 C18 C19 C20 -6.1(6)
Ru1 C18 C19 C20 93.6(4)
N1 C19 C20 C21 -1.6(6)
C18 C19 C20 C21 179.1(4)
C19 C20 C21 C22 0.6(7)
C20 C21 C22 C23 -0.7(7)
C19 N1 C23 C22 -3.0(6)
Ru3 N1 C23 C22 178.4(3)
C21 C22 C23 N1 2.0(7)
